data_7003264
loop_
_publ_author_name
'Khusniyarov, Marat M.'
'Harms, Klaus'
'Burghaus, Olaf'
'Sundermeyer, J\"org'
'Sarkar, Biprajit'
'Kaim, Wolfgang'
'van Slageren, Joris'
'Duboc, Carole'
'Fiedler, Jan'

_publ_section_title
;
 A series of metal complexes with the non-innocent
 N,N&#x2032;-bis(pentafluorophenyl)-o-phenylenediamido ligand: twisted
 geometry for tuning the electronic structure
;
_journal_issue 10
_journal_name_full 'Dalton Transactions'
_journal_page_first 1355
_journal_page_last 1365
_journal_paper_doi 10.1039/b714974c
_journal_year 2008
_chemical_formula_moiety 'C36 H8 Co F20 N4, C4 H8 O, 0.5(C4 H8 O)'
_chemical_formula_sum 'C42 H20 Co F20 N4 O1.5'
_chemical_formula_weight 1043.55
_chemical_name_systematic
;
?
;
_space_group_IT_number 15
_symmetry_cell_setting monoclinic
_symmetry_space_group_name_Hall '-C 2yc'
_symmetry_space_group_name_H-M 'C 1 2/c 1'
_atom_sites_solution_hydrogens geom
_atom_sites_solution_primary direct
_atom_sites_solution_secondary difmap
_audit_creation_method SHELXL-97
_cell_angle_alpha 90.00
_cell_angle_beta 97.952(3)
_cell_angle_gamma 90.00
_cell_formula_units_Z 8
_cell_length_a 59.292(3)
_cell_length_b 15.3580(4)
_cell_length_c 8.6688(3)
_cell_measurement_reflns_used 33737
_cell_measurement_temperature 193(2)
_cell_measurement_theta_max 25
_cell_measurement_theta_min 1.3
_cell_volume 7818.0(5)
_computing_cell_refinement 'STOE X-AREA'
_computing_data_collection 'STOE X-AREA'
_computing_data_reduction 'STOE X-AREA'
_computing_molecular_graphics 'DIAMOND 3.1'
_computing_publication_material 'WinGX publication routines (Farrugia, 1999)'
_computing_structure_refinement 'SHELXL-97 (Sheldrick, 1997)'
_computing_structure_solution 'SHELXS-97 (Sheldrick, 1997)'
_diffrn_ambient_temperature 193(2)
_diffrn_measured_fraction_theta_full 1.000
_diffrn_measured_fraction_theta_max 1.000
_diffrn_measurement_device_type IPDS-II
_diffrn_measurement_method 'omega scans'
_diffrn_radiation_monochromator graphite
_diffrn_radiation_source 'fine-focus sealed tube'
_diffrn_radiation_type MoK\a
_diffrn_radiation_wavelength 0.71073
_diffrn_reflns_av_R_equivalents 0.1025
_diffrn_reflns_av_sigmaI/netI 0.0519
_diffrn_reflns_limit_h_max 70
_diffrn_reflns_limit_h_min -70
_diffrn_reflns_limit_k_max 18
_diffrn_reflns_limit_k_min -18
_diffrn_reflns_limit_l_max 10
_diffrn_reflns_limit_l_min -9
_diffrn_reflns_number 48108
_diffrn_reflns_theta_full 25.00
_diffrn_reflns_theta_max 25.00
_diffrn_reflns_theta_min 1.37
_diffrn_standards_decay_% 0
_exptl_absorpt_coefficient_mu 0.579
_exptl_absorpt_correction_T_max 1.2798
_exptl_absorpt_correction_T_min 0.8324
_exptl_absorpt_correction_type multi-scan
_exptl_absorpt_process_details
;
?
;
_exptl_crystal_colour dark
_exptl_crystal_density_diffrn 1.773
_exptl_crystal_density_method 'not measured'
_exptl_crystal_description plate
_exptl_crystal_F_000 4152
_exptl_crystal_size_max 0.34
_exptl_crystal_size_mid 0.18
_exptl_crystal_size_min 0.07
_refine_diff_density_max 0.593
_refine_diff_density_min -0.432
_refine_diff_density_rms 0.085
_refine_ls_extinction_coef 0.00181(18)
_refine_ls_extinction_expression Fc^*^=kFc[1+0.001xFc^2^\l^3^/sin(2\q)]^-1/4^
_refine_ls_extinction_method SHELXL
_refine_ls_goodness_of_fit_ref 0.976
_refine_ls_hydrogen_treatment constr
_refine_ls_matrix_type full
_refine_ls_number_parameters 686
_refine_ls_number_reflns 6890
_refine_ls_number_restraints 258
_refine_ls_restrained_S_all 1.019
_refine_ls_R_factor_all 0.0734
_refine_ls_R_factor_gt 0.0521
_refine_ls_shift/su_max 0.000
_refine_ls_shift/su_mean 0.000
_refine_ls_structure_factor_coef Fsqd
_refine_ls_weighting_details 'calc w=1/[\s^2^(Fo^2^)+(0.0981P)^2^+0.0000P] where P=(Fo^2^+2Fc^2^)/3'
_refine_ls_weighting_scheme calc
_refine_ls_wR_factor_gt 0.1378
_refine_ls_wR_factor_ref 0.1478
_reflns_number_gt 4714
_reflns_number_total 6890
_reflns_threshold_expression >2sigma(I)
_cod_data_source_file b714974c.txt
_cod_data_source_block no_3
_cod_original_cell_volume 7817.9(5)
_cod_original_sg_symbol_H-M 'C 2/c'
_cod_original_formula_sum 'C42 H20 Co F20 N4 O1.50'
_cod_database_code 7003264

loop_
_symmetry_equiv_pos_as_xyz
'x, y, z'
'-x, y, -z+1/2'
'x+1/2, y+1/2, z'
'-x+1/2, y+1/2, -z+1/2'
'-x, -y, -z'
'x, -y, z-1/2'
'-x+1/2, -y+1/2, -z'
'x+1/2, -y+1/2, z-1/2'

loop_
_atom_site_label
_atom_site_type_symbol
_atom_site_fract_x
_atom_site_fract_y
_atom_site_fract_z
_atom_site_U_iso_or_equiv
_atom_site_adp_type
_atom_site_occupancy
_atom_site_symmetry_multiplicity
_atom_site_calc_flag
_atom_site_refinement_flags
_atom_site_disorder_assembly
_atom_site_disorder_group
C1 C 0.38156(6) 0.4256(2) 0.6224(4) 0.0529(8) Uani 1 1 d . . .
C2 C 0.38611(6) 0.5156(2) 0.6514(5) 0.0591(9) Uani 1 1 d . . .
H2 H 0.4002 0.5333 0.7080 0.071 Uiso 1 1 calc R . .
C3 C 0.37014(7) 0.5760(2) 0.5976(6) 0.0751(12) Uani 1 1 d . . .
H3 H 0.3733 0.6360 0.6169 0.090 Uiso 1 1 calc R . .
C4 C 0.34912(7) 0.5519(3) 0.5145(6) 0.0797(13) Uani 1 1 d . . .
H4 H 0.3385 0.5954 0.4748 0.096 Uiso 1 1 calc R . .
C5 C 0.34388(7) 0.4661(2) 0.4906(5) 0.0682(11) Uani 1 1 d . . .
H5 H 0.3295 0.4500 0.4350 0.082 Uiso 1 1 calc R . .
C6 C 0.35948(6) 0.4014(2) 0.5475(4) 0.0547(8) Uani 1 1 d . . .
C7 C 0.41882(6) 0.3723(2) 0.7203(4) 0.0486(8) Uani 1 1 d . . .
C8 C 0.42938(6) 0.3248(2) 0.8466(4) 0.0517(8) Uani 1 1 d . . .
C9 C 0.45212(6) 0.3305(2) 0.8998(4) 0.0540(8) Uani 1 1 d . . .
C10 C 0.46557(6) 0.3872(2) 0.8281(4) 0.0558(8) Uani 1 1 d . . .
C11 C 0.45615(6) 0.4345(2) 0.7028(4) 0.0529(8) Uani 1 1 d . . .
C12 C 0.43339(6) 0.4258(2) 0.6472(4) 0.0483(8) Uani 1 1 d . . .
C13 C 0.33470(6) 0.2794(2) 0.4777(5) 0.0550(9) Uani 1 1 d . . .
C14 C 0.31557(6) 0.2987(2) 0.5473(5) 0.0631(10) Uani 1 1 d . . .
C15 C 0.29487(7) 0.2618(3) 0.4984(6) 0.0742(12) Uani 1 1 d . . .
C16 C 0.29266(7) 0.2011(3) 0.3801(6) 0.0773(12) Uani 1 1 d . . .
C17 C 0.31126(8) 0.1788(3) 0.3136(5) 0.0713(11) Uani 1 1 d . . .
C18 C 0.33212(6) 0.2177(2) 0.3614(5) 0.0595(9) Uani 1 1 d . . .
C19 C 0.38465(6) 0.0668(2) 0.6406(4) 0.0566(9) Uani 1 1 d . . .
C20 C 0.38024(7) -0.0218(2) 0.6705(5) 0.0658(10) Uani 1 1 d . . .
H20 H 0.3674 -0.0374 0.7187 0.079 Uiso 1 1 calc R . .
C21 C 0.39449(8) -0.0845(2) 0.6300(5) 0.0732(12) Uani 1 1 d . . .
H21 H 0.3913 -0.1439 0.6492 0.088 Uiso 1 1 calc R . .
C22 C 0.41372(8) -0.0633(2) 0.5605(5) 0.0749(12) Uani 1 1 d . . .
H22 H 0.4233 -0.1085 0.5327 0.090 Uiso 1 1 calc R . .
C23 C 0.41886(7) 0.0215(2) 0.5319(5) 0.0642(10) Uani 1 1 d . . .
H23 H 0.4320 0.0351 0.4851 0.077 Uiso 1 1 calc R . .
C24 C 0.40449(6) 0.0889(2) 0.5724(4) 0.0559(9) Uani 1 1 d . . .
C25 C 0.35086(7) 0.1286(2) 0.7259(4) 0.0583(9) Uani 1 1 d . . .
C26 C 0.34611(7) 0.1826(3) 0.8472(5) 0.0639(10) Uani 1 1 d . . .
C27 C 0.32476(8) 0.1880(3) 0.8929(5) 0.0750(11) Uani 1 1 d . . .
C28 C 0.30755(8) 0.1380(3) 0.8176(6) 0.0788(12) Uani 1 1 d . . .
C29 C 0.31129(7) 0.0849(3) 0.6987(6) 0.0740(12) Uani 1 1 d . . .
C30 C 0.33255(7) 0.0805(2) 0.6526(5) 0.0641(10) Uani 1 1 d . . .
C31 C 0.42616(6) 0.2105(2) 0.4924(4) 0.0515(8) Uani 1 1 d . . .
C32 C 0.44830(6) 0.1975(2) 0.5670(4) 0.0564(9) Uani 1 1 d . . .
C33 C 0.46668(6) 0.2389(2) 0.5185(5) 0.0590(9) Uani 1 1 d . . .
C34 C 0.46355(6) 0.2976(2) 0.3972(4) 0.0590(9) Uani 1 1 d . . .
C35 C 0.44200(6) 0.3134(2) 0.3242(4) 0.0544(8) Uani 1 1 d . . .
C36 C 0.42379(6) 0.2701(2) 0.3715(4) 0.0522(8) Uani 1 1 d . . .
F8 F 0.41664(4) 0.26950(13) 0.9199(3) 0.0640(5) Uani 1 1 d . . .
F9 F 0.46158(4) 0.28079(15) 1.0180(2) 0.0679(6) Uani 1 1 d . . .
F10 F 0.48770(3) 0.39570(15) 0.8838(3) 0.0700(6) Uani 1 1 d . . .
F11 F 0.46911(4) 0.48709(14) 0.6285(3) 0.0670(6) Uani 1 1 d . . .
F12 F 0.42531(3) 0.46835(12) 0.5154(2) 0.0586(5) Uani 1 1 d . . .
F14 F 0.31709(4) 0.35401(16) 0.6685(3) 0.0781(7) Uani 1 1 d . . .
F15 F 0.27676(4) 0.2830(2) 0.5680(4) 0.1054(9) Uani 1 1 d . . .
F16 F 0.27255(5) 0.1634(2) 0.3328(4) 0.1114(11) Uani 1 1 d . . .
F17 F 0.30989(5) 0.11736(17) 0.2022(3) 0.0956(9) Uani 1 1 d . . .
F18 F 0.35021(4) 0.19326(15) 0.2939(3) 0.0746(6) Uani 1 1 d . . .
F26 F 0.36258(4) 0.23372(14) 0.9205(3) 0.0726(6) Uani 1 1 d . . .
F27 F 0.32093(5) 0.24450(18) 1.0036(3) 0.0934(8) Uani 1 1 d . . .
F28 F 0.28651(5) 0.1443(2) 0.8595(4) 0.1083(10) Uani 1 1 d . . .
F29 F 0.29398(4) 0.04045(16) 0.6176(4) 0.0921(8) Uani 1 1 d . . .
F30 F 0.33539(4) 0.03189(14) 0.5259(3) 0.0751(6) Uani 1 1 d . . .
F32 F 0.45206(4) 0.14576(14) 0.6926(3) 0.0672(6) Uani 1 1 d . . .
F33 F 0.48767(4) 0.22431(17) 0.5937(3) 0.0781(7) Uani 1 1 d . . .
F34 F 0.48128(4) 0.33890(16) 0.3515(3) 0.0738(6) Uani 1 1 d . . .
F35 F 0.43825(4) 0.37346(13) 0.2117(2) 0.0631(5) Uani 1 1 d . . .
F36 F 0.40287(3) 0.28861(13) 0.2986(2) 0.0607(5) Uani 1 1 d . . .
N1 N 0.39579(5) 0.35769(18) 0.6628(3) 0.0515(7) Uani 1 1 d . . .
N2 N 0.35669(5) 0.31332(18) 0.5316(4) 0.0546(7) Uani 1 1 d . . .
N3 N 0.37227(5) 0.13721(19) 0.6732(4) 0.0578(7) Uani 1 1 d . . .
N4 N 0.40648(5) 0.17614(17) 0.5444(4) 0.0545(7) Uani 1 1 d . . .
Co1 Co 0.382878(8) 0.24608(3) 0.60635(6) 0.05174(18) Uani 1 1 d . . .
O700 O 0.2740(5) 0.3515(14) 0.023(3) 0.295(10) Uani 0.50 1 d PDU A -2
C701 C 0.2599(6) 0.4228(19) -0.026(4) 0.271(13) Uani 0.50 1 d PDU A -2
H70I H 0.2438 0.4038 -0.0422 0.325 Uiso 0.50 1 calc PR A -2
H70J H 0.2638 0.4459 -0.1253 0.325 Uiso 0.50 1 calc PR A -2
C702 C 0.2630(5) 0.4894(16) 0.091(4) 0.257(12) Uani 0.50 1 d PDU A -2
H70K H 0.2482 0.5033 0.1261 0.309 Uiso 0.50 1 calc PR A -2
H70L H 0.2689 0.5430 0.0473 0.309 Uiso 0.50 1 calc PR A -2
C703 C 0.2791(6) 0.459(2) 0.224(4) 0.289(13) Uani 0.50 1 d PDU A -2
H70M H 0.2711 0.4442 0.3132 0.346 Uiso 0.50 1 calc PR A -2
H70N H 0.2908 0.5041 0.2564 0.346 Uiso 0.50 1 calc PR A -2
C704 C 0.2895(4) 0.3799(17) 0.160(4) 0.239(11) Uani 0.50 1 d PDU A -2
H70A H 0.3047 0.3942 0.1312 0.287 Uiso 0.50 1 calc PR A -2
H70B H 0.2914 0.3331 0.2396 0.287 Uiso 0.50 1 calc PR A -2
O800 O 0.4863(4) 0.0264(18) 0.396(3) 0.358(12) Uani 0.50 1 d PDU B -1
C801 C 0.5081(4) 0.0036(16) 0.349(4) 0.336(14) Uani 0.50 1 d PDU B -1
H80A H 0.5063 -0.0467 0.2770 0.404 Uiso 0.50 1 calc PR B -1
H80B H 0.5191 -0.0120 0.4411 0.404 Uiso 0.50 1 calc PR B -1
C802 C 0.5163(3) 0.0841(17) 0.267(4) 0.291(13) Uani 0.50 1 d PDU B -1
H80C H 0.5264 0.0675 0.1898 0.350 Uiso 0.50 1 calc PR B -1
H80D H 0.5245 0.1254 0.3430 0.350 Uiso 0.50 1 calc PR B -1
C803 C 0.4937(4) 0.1224(14) 0.188(4) 0.287(12) Uani 0.50 1 d PDU B -1
H80E H 0.4924 0.1186 0.0734 0.344 Uiso 0.50 1 calc PR B -1
H80F H 0.4920 0.1840 0.2185 0.344 Uiso 0.50 1 calc PR B -1
C804 C 0.4758(3) 0.064(2) 0.251(4) 0.304(13) Uani 0.50 1 d PDU B -1
H80G H 0.4624 0.0993 0.2679 0.364 Uiso 0.50 1 calc PR B -1
H80H H 0.4707 0.0177 0.1747 0.364 Uiso 0.50 1 calc PR B -1
O900 O 0.2633(3) 0.3769(18) 0.183(2) 0.264(8) Uani 0.50 1 d PDU C -1
C901 C 0.2844(2) 0.4050(12) 0.2469(17) 0.121(4) Uani 0.50 1 d PDU C -1
H90A H 0.2826 0.4516 0.3234 0.146 Uiso 0.50 1 calc PR C -1
H90B H 0.2927 0.3562 0.3036 0.146 Uiso 0.50 1 calc PR C -1
C902 C 0.2967(3) 0.4355(19) 0.1404(18) 0.165(7) Uani 0.50 1 d PDU C -1
H90C H 0.3089 0.3933 0.1267 0.198 Uiso 0.50 1 calc PR C -1
H90D H 0.3040 0.4909 0.1780 0.198 Uiso 0.50 1 calc PR C -1
C903 C 0.2827(4) 0.450(3) -0.009(2) 0.239(10) Uani 0.50 1 d PDU C -1
H90E H 0.2891 0.4208 -0.0949 0.287 Uiso 0.50 1 calc PR C -1
H90F H 0.2807 0.5129 -0.0324 0.287 Uiso 0.50 1 calc PR C -1
C904 C 0.2601(3) 0.408(3) 0.021(2) 0.223(10) Uani 0.50 1 d PDU C -1
H90G H 0.2476 0.4508 0.0049 0.268 Uiso 0.50 1 calc PR C -1
H90H H 0.2563 0.3584 -0.0511 0.268 Uiso 0.50 1 calc PR C -1

loop_
_atom_site_aniso_label
_atom_site_aniso_U_11
_atom_site_aniso_U_22
_atom_site_aniso_U_33
_atom_site_aniso_U_23
_atom_site_aniso_U_13
_atom_site_aniso_U_12
C1 0.057(2) 0.0400(17) 0.058(2) 0.0008(15) -0.0029(16) 0.0001(15)
C2 0.060(2) 0.0417(18) 0.071(2) -0.0024(17) -0.0076(18) -0.0024(15)
C3 0.074(3) 0.0380(19) 0.105(3) -0.006(2) -0.014(2) 0.0021(17)
C4 0.073(3) 0.046(2) 0.111(4) 0.000(2) -0.021(2) 0.0069(18)
C5 0.061(2) 0.0445(19) 0.092(3) -0.0038(19) -0.014(2) -0.0012(16)
C6 0.057(2) 0.0411(17) 0.063(2) -0.0041(16) -0.0013(17) -0.0031(15)
C7 0.0570(19) 0.0340(15) 0.052(2) -0.0030(14) -0.0008(15) 0.0000(14)
C8 0.060(2) 0.0432(17) 0.050(2) 0.0021(15) -0.0001(16) -0.0012(15)
C9 0.064(2) 0.052(2) 0.0448(19) 0.0036(16) 0.0006(16) 0.0121(16)
C10 0.0522(19) 0.059(2) 0.055(2) -0.0063(17) 0.0021(16) 0.0054(16)
C11 0.059(2) 0.0456(18) 0.054(2) -0.0041(16) 0.0080(16) 0.0003(15)
C12 0.0579(19) 0.0401(16) 0.0449(19) -0.0015(14) -0.0002(15) 0.0012(14)
C13 0.055(2) 0.0425(17) 0.064(2) 0.0007(16) -0.0036(17) -0.0013(14)
C14 0.066(2) 0.053(2) 0.067(3) -0.0043(19) -0.0012(19) 0.0005(17)
C15 0.057(2) 0.077(3) 0.086(3) 0.009(2) 0.000(2) -0.004(2)
C16 0.061(2) 0.080(3) 0.085(3) 0.007(3) -0.010(2) -0.023(2)
C17 0.090(3) 0.053(2) 0.064(3) -0.0031(19) -0.013(2) -0.015(2)
C18 0.065(2) 0.0474(19) 0.062(2) -0.0023(17) -0.0038(18) -0.0034(17)
C19 0.071(2) 0.0400(17) 0.054(2) 0.0027(15) -0.0070(18) -0.0041(16)
C20 0.081(3) 0.0415(19) 0.069(3) 0.0059(18) -0.011(2) -0.0081(18)
C21 0.088(3) 0.0385(19) 0.084(3) 0.0034(19) -0.020(2) -0.0036(19)
C22 0.091(3) 0.042(2) 0.084(3) -0.008(2) -0.015(2) 0.010(2)
C23 0.076(2) 0.048(2) 0.065(2) -0.0034(18) -0.0041(19) 0.0069(17)
C24 0.069(2) 0.0391(17) 0.055(2) 0.0011(15) -0.0091(17) -0.0008(15)
C25 0.069(2) 0.0426(18) 0.061(2) 0.0043(17) 0.0013(18) -0.0073(16)
C26 0.073(2) 0.053(2) 0.065(2) 0.0067(19) 0.007(2) -0.0069(18)
C27 0.094(3) 0.061(2) 0.070(3) 0.005(2) 0.013(2) -0.005(2)
C28 0.076(3) 0.069(3) 0.093(3) 0.013(3) 0.019(2) 0.000(2)
C29 0.066(3) 0.056(2) 0.094(3) 0.017(2) -0.007(2) -0.0149(19)
C30 0.079(3) 0.0421(18) 0.068(3) 0.0034(18) -0.002(2) -0.0079(17)
C31 0.061(2) 0.0381(16) 0.054(2) -0.0027(15) 0.0017(16) 0.0029(15)
C32 0.070(2) 0.0458(19) 0.051(2) 0.0024(16) 0.0017(17) 0.0063(16)
C33 0.056(2) 0.059(2) 0.059(2) -0.0039(18) -0.0021(17) 0.0075(17)
C34 0.060(2) 0.060(2) 0.058(2) -0.0061(18) 0.0086(17) -0.0014(17)
C35 0.070(2) 0.0443(18) 0.048(2) 0.0015(16) 0.0059(17) 0.0050(16)
C36 0.056(2) 0.0444(18) 0.053(2) -0.0047(15) -0.0012(16) 0.0044(14)
F8 0.0730(13) 0.0530(11) 0.0646(13) 0.0163(10) 0.0041(10) -0.0045(10)
F9 0.0713(13) 0.0753(14) 0.0539(12) 0.0100(11) -0.0030(10) 0.0189(11)
F10 0.0499(11) 0.0843(15) 0.0729(15) -0.0002(12) -0.0011(10) 0.0037(10)
F11 0.0625(12) 0.0612(12) 0.0788(15) 0.0079(11) 0.0149(11) -0.0061(10)
F12 0.0720(13) 0.0479(11) 0.0533(12) 0.0085(9) -0.0011(9) 0.0014(9)
F14 0.0782(15) 0.0737(15) 0.0819(16) -0.0132(13) 0.0097(12) 0.0051(12)
F15 0.0658(16) 0.122(2) 0.130(3) 0.004(2) 0.0197(16) -0.0001(15)
F16 0.0820(18) 0.116(2) 0.125(2) 0.0074(19) -0.0244(16) -0.0431(16)
F17 0.130(2) 0.0705(16) 0.0785(17) -0.0167(14) -0.0143(15) -0.0292(15)
F18 0.0855(16) 0.0597(13) 0.0776(16) -0.0147(12) 0.0081(12) 0.0010(11)
F26 0.0896(16) 0.0586(13) 0.0672(14) -0.0071(11) 0.0025(12) -0.0112(11)
F27 0.119(2) 0.0825(18) 0.0851(19) -0.0021(15) 0.0358(16) 0.0009(15)
F28 0.0878(19) 0.109(2) 0.134(3) 0.0184(19) 0.0352(18) -0.0052(16)
F29 0.0733(15) 0.0642(14) 0.131(2) 0.0104(15) -0.0129(14) -0.0157(12)
F30 0.0853(15) 0.0514(12) 0.0822(16) -0.0048(12) -0.0113(12) -0.0098(11)
F32 0.0749(14) 0.0583(12) 0.0640(13) 0.0094(10) -0.0059(10) 0.0059(10)
F33 0.0594(13) 0.0890(16) 0.0812(17) 0.0067(13) -0.0071(11) 0.0037(11)
F34 0.0660(13) 0.0826(16) 0.0731(15) 0.0017(12) 0.0107(11) -0.0099(11)
F35 0.0789(14) 0.0532(11) 0.0577(12) 0.0059(10) 0.0107(10) 0.0020(10)
F36 0.0610(12) 0.0524(11) 0.0649(13) 0.0059(10) -0.0049(10) 0.0048(9)
N1 0.0553(16) 0.0428(15) 0.0534(17) 0.0012(13) -0.0036(13) 0.0001(12)
N2 0.0584(17) 0.0398(14) 0.0628(19) -0.0043(13) -0.0018(13) -0.0053(12)
N3 0.0646(18) 0.0421(15) 0.0639(19) 0.0009(14) -0.0009(15) -0.0045(13)
N4 0.0659(18) 0.0357(14) 0.0593(18) 0.0028(13) -0.0008(14) -0.0034(12)
Co1 0.0565(3) 0.0346(3) 0.0618(3) 0.0012(2) 0.0000(2) -0.00194(19)
O700 0.239(18) 0.231(17) 0.39(3) -0.035(16) -0.051(17) 0.076(15)
C701 0.21(2) 0.23(2) 0.34(3) -0.012(19) -0.098(19) 0.041(17)
C702 0.20(2) 0.183(18) 0.36(3) -0.001(18) -0.06(2) 0.062(15)
C703 0.25(3) 0.23(2) 0.35(3) -0.010(18) -0.10(2) 0.000(18)
C704 0.106(14) 0.194(19) 0.39(3) 0.080(19) -0.060(16) 0.019(12)
O800 0.255(18) 0.37(3) 0.44(3) 0.02(2) 0.04(2) 0.038(19)
C801 0.25(2) 0.27(2) 0.48(3) 0.04(2) 0.03(2) 0.10(2)
C802 0.183(16) 0.22(3) 0.46(3) -0.06(2) 0.00(2) 0.031(17)
C803 0.19(2) 0.182(18) 0.49(3) -0.01(2) 0.04(2) 0.057(18)
C804 0.192(16) 0.26(3) 0.47(3) 0.02(3) 0.06(2) 0.061(19)
O900 0.162(10) 0.38(2) 0.225(13) 0.124(15) -0.050(9) -0.067(13)
C901 0.081(8) 0.143(13) 0.142(10) 0.019(9) 0.019(6) 0.027(8)
C902 0.146(11) 0.223(19) 0.123(11) 0.022(12) 0.012(8) -0.032(13)
C903 0.160(14) 0.37(3) 0.174(13) 0.062(17) -0.021(11) -0.066(17)
C904 0.113(11) 0.41(3) 0.151(12) 0.039(17) 0.021(9) -0.015(16)

loop_
_atom_type_symbol
_atom_type_description
_atom_type_scat_dispersion_real
_atom_type_scat_dispersion_imag
_atom_type_scat_source
C C 0.0033 0.0016 'International Tables Vol C Tables 4.2.6.8 and 6.1.1.4'
H H 0.0000 0.0000 'International Tables Vol C Tables 4.2.6.8 and 6.1.1.4'
F F 0.0171 0.0103 'International Tables Vol C Tables 4.2.6.8 and 6.1.1.4'
N N 0.0061 0.0033 'International Tables Vol C Tables 4.2.6.8 and 6.1.1.4'
Co Co 0.3494 0.9721 'International Tables Vol C Tables 4.2.6.8 and 6.1.1.4'
O O 0.0106 0.0060 'International Tables Vol C Tables 4.2.6.8 and 6.1.1.4'

loop_
_geom_angle_atom_site_label_1
_geom_angle_atom_site_label_2
_geom_angle_atom_site_label_3
_geom_angle
_geom_angle_site_symmetry_1
_geom_angle_site_symmetry_3
_geom_angle_publ_flag
N1 C1 C2 127.2(3) . . ?
N1 C1 C6 114.5(3) . . ?
C2 C1 C6 118.2(3) . . ?
C3 C2 C1 119.7(3) . . ?
C3 C2 H2 120.1 . . ?
C1 C2 H2 120.1 . . ?
C2 C3 C4 121.5(4) . . ?
C2 C3 H3 119.2 . . ?
C4 C3 H3 119.2 . . ?
C5 C4 C3 120.1(4) . . ?
C5 C4 H4 119.9 . . ?
C3 C4 H4 119.9 . . ?
C4 C5 C6 120.4(4) . . ?
C4 C5 H5 119.8 . . ?
C6 C5 H5 119.8 . . ?
N2 C6 C5 126.9(3) . . ?
N2 C6 C1 113.2(3) . . ?
C5 C6 C1 119.7(3) . . ?
C8 C7 C12 115.1(3) . . ?
C8 C7 N1 120.4(3) . . ?
C12 C7 N1 124.1(3) . . ?
F8 C8 C9 118.1(3) . . ?
F8 C8 C7 118.6(3) . . ?
C9 C8 C7 123.3(3) . . ?
F9 C9 C8 120.8(3) . . ?
F9 C9 C10 119.8(3) . . ?
C8 C9 C10 119.5(3) . . ?
F10 C10 C11 120.6(3) . . ?
F10 C10 C9 119.7(3) . . ?
C11 C10 C9 119.7(3) . . ?
F11 C11 C10 120.4(3) . . ?
F11 C11 C12 119.4(3) . . ?
C10 C11 C12 120.1(3) . . ?
F12 C12 C11 117.8(3) . . ?
F12 C12 C7 119.9(3) . . ?
C11 C12 C7 122.2(3) . . ?
C18 C13 C14 116.8(3) . . ?
C18 C13 N2 119.8(3) . . ?
C14 C13 N2 123.1(3) . . ?
F14 C14 C15 117.7(4) . . ?
F14 C14 C13 120.3(3) . . ?
C15 C14 C13 122.0(4) . . ?
F15 C15 C14 120.0(4) . . ?
F15 C15 C16 119.9(4) . . ?
C14 C15 C16 120.0(4) . . ?
F16 C16 C17 120.2(5) . . ?
F16 C16 C15 120.6(5) . . ?
C17 C16 C15 119.2(4) . . ?
F17 C17 C16 120.7(4) . . ?
F17 C17 C18 118.7(4) . . ?
C16 C17 C18 120.6(4) . . ?
F18 C18 C13 119.8(3) . . ?
F18 C18 C17 118.9(4) . . ?
C13 C18 C17 121.3(4) . . ?
N3 C19 C20 127.5(4) . . ?
N3 C19 C24 113.3(3) . . ?
C20 C19 C24 119.2(3) . . ?
C21 C20 C19 119.8(4) . . ?
C21 C20 H20 120.1 . . ?
C19 C20 H20 120.1 . . ?
C20 C21 C22 121.3(4) . . ?
C20 C21 H21 119.4 . . ?
C22 C21 H21 119.4 . . ?
C23 C22 C21 120.9(4) . . ?
C23 C22 H22 119.5 . . ?
C21 C22 H22 119.5 . . ?
C22 C23 C24 119.6(4) . . ?
C22 C23 H23 120.2 . . ?
C24 C23 H23 120.2 . . ?
N4 C24 C23 127.0(4) . . ?
N4 C24 C19 113.7(3) . . ?
C23 C24 C19 119.2(3) . . ?
C30 C25 C26 115.6(4) . . ?
C30 C25 N3 125.5(4) . . ?
C26 C25 N3 118.1(3) . . ?
F26 C26 C27 117.7(4) . . ?
F26 C26 C25 119.6(4) . . ?
C27 C26 C25 122.6(4) . . ?
F27 C27 C28 121.1(4) . . ?
F27 C27 C26 119.9(4) . . ?
C28 C27 C26 118.9(4) . . ?
F28 C28 C29 120.1(4) . . ?
F28 C28 C27 119.2(5) . . ?
C29 C28 C27 120.7(4) . . ?
F29 C29 C28 120.6(4) . . ?
F29 C29 C30 119.1(4) . . ?
C28 C29 C30 120.2(4) . . ?
F30 C30 C29 118.9(4) . . ?
F30 C30 C25 119.0(4) . . ?
C29 C30 C25 121.9(4) . . ?
C36 C31 C32 115.9(3) . . ?
C36 C31 N4 119.2(3) . . ?
C32 C31 N4 124.4(3) . . ?
F32 C32 C33 118.2(3) . . ?
F32 C32 C31 120.1(3) . . ?
C33 C32 C31 121.7(3) . . ?
F33 C33 C32 119.6(3) . . ?
F33 C33 C34 119.9(4) . . ?
C32 C33 C34 120.5(3) . . ?
F34 C34 C35 120.2(3) . . ?
F34 C34 C33 120.6(3) . . ?
C35 C34 C33 119.2(3) . . ?
F35 C35 C34 120.7(3) . . ?
F35 C35 C36 119.4(3) . . ?
C34 C35 C36 119.8(3) . . ?
F36 C36 C35 118.0(3) . . ?
F36 C36 C31 119.1(3) . . ?
C35 C36 C31 122.9(3) . . ?
C1 N1 C7 120.5(3) . . ?
C1 N1 Co1 114.2(2) . . ?
C7 N1 Co1 124.6(2) . . ?
C6 N2 C13 119.3(3) . . ?
C6 N2 Co1 114.9(2) . . ?
C13 N2 Co1 125.5(2) . . ?
C19 N3 C25 121.8(3) . . ?
C19 N3 Co1 115.1(2) . . ?
C25 N3 Co1 122.0(2) . . ?
C24 N4 C31 121.2(3) . . ?
C24 N4 Co1 114.7(2) . . ?
C31 N4 Co1 123.6(2) . . ?
N4 Co1 N2 144.02(13) . . ?
N4 Co1 N3 82.93(12) . . ?
N2 Co1 N3 106.96(13) . . ?
N4 Co1 N1 107.14(12) . . ?
N2 Co1 N1 83.08(11) . . ?
N3 Co1 N1 147.78(13) . . ?
C701 O700 C704 106.9(15) . . ?
O700 C701 C702 109.5(16) . . ?
O700 C701 H70I 109.8 . . ?
C702 C701 H70I 109.8 . . ?
O700 C701 H70J 109.8 . . ?
C702 C701 H70J 109.8 . . ?
H70I C701 H70J 108.2 . . ?
C701 C702 C703 109.5(16) . . ?
C701 C702 H70K 109.8 . . ?
C703 C702 H70K 109.8 . . ?
C701 C702 H70L 109.8 . . ?
C703 C702 H70L 109.8 . . ?
H70K C702 H70L 108.2 . . ?
C702 C703 C704 103.1(16) . . ?
C702 C703 H70M 111.1 . . ?
C704 C703 H70M 111.1 . . ?
C702 C703 H70N 111.1 . . ?
C704 C703 H70N 111.1 . . ?
H70M C703 H70N 109.1 . . ?
O700 C704 C703 107.1(15) . . ?
O700 C704 H70A 110.3 . . ?
C703 C704 H70A 110.3 . . ?
O700 C704 H70B 110.3 . . ?
C703 C704 H70B 110.3 . . ?
H70A C704 H70B 108.5 . . ?
C801 O800 C804 98.1(15) . . ?
O800 C801 C802 106.9(13) . . ?
O800 C801 H80A 110.3 . . ?
C802 C801 H80A 110.3 . . ?
O800 C801 H80B 110.3 . . ?
C802 C801 H80B 110.3 . . ?
H80A C801 H80B 108.6 . . ?
C801 C802 C803 101.3(11) . . ?
C801 C802 H80C 111.5 . . ?
C803 C802 H80C 111.5 . . ?
C801 C802 H80D 111.5 . . ?
C803 C802 H80D 111.5 . . ?
H80C C802 H80D 109.3 . . ?
C802 C803 C804 102.9(10) . . ?
C802 C803 H80E 111.2 . . ?
C804 C803 H80E 111.2 . . ?
C802 C803 H80F 111.2 . . ?
C804 C803 H80F 111.2 . . ?
H80E C803 H80F 109.1 . . ?
O800 C804 C803 107.8(13) . . ?
O800 C804 H80G 110.1 . . ?
C803 C804 H80G 110.1 . . ?
O800 C804 H80H 110.1 . . ?
C803 C804 H80H 110.1 . . ?
H80G C804 H80H 108.5 . . ?
C901 O900 C904 105.9(12) . . ?
C902 C901 O900 112.9(14) . . ?
C902 C901 H90A 109.0 . . ?
O900 C901 H90A 109.0 . . ?
C902 C901 H90B 109.0 . . ?
O900 C901 H90B 109.0 . . ?
H90A C901 H90B 107.8 . . ?
C901 C902 C903 111.6(14) . . ?
C901 C902 H90C 109.3 . . ?
C903 C902 H90C 109.3 . . ?
C901 C902 H90D 109.3 . . ?
C903 C902 H90D 109.3 . . ?
H90C C902 H90D 108.0 . . ?
C902 C903 C904 100.8(13) . . ?
C902 C903 H90E 111.6 . . ?
C904 C903 H90E 111.6 . . ?
C902 C903 H90F 111.6 . . ?
C904 C903 H90F 111.6 . . ?
H90E C903 H90F 109.4 . . ?
O900 C904 C903 107.3(13) . . ?
O900 C904 H90G 110.3 . . ?
C903 C904 H90G 110.3 . . ?
O900 C904 H90H 110.3 . . ?
C903 C904 H90H 110.3 . . ?
H90G C904 H90H 108.5 . . ?

loop_
_geom_bond_atom_site_label_1
_geom_bond_atom_site_label_2
_geom_bond_distance
_geom_bond_site_symmetry_2
_geom_bond_publ_flag
C1 N1 1.357(4) . ?
C1 C2 1.423(5) . ?
C1 C6 1.428(5) . ?
C2 C3 1.362(5) . ?
C2 H2 0.9500 . ?
C3 C4 1.400(6) . ?
C3 H3 0.9500 . ?
C4 C5 1.364(5) . ?
C4 H4 0.9500 . ?
C5 C6 1.399(5) . ?
C5 H5 0.9500 . ?
C6 N2 1.368(4) . ?
C7 C8 1.390(5) . ?
C7 C12 1.405(5) . ?
C7 N1 1.406(4) . ?
C8 F8 1.353(4) . ?
C8 C9 1.366(5) . ?
C9 F9 1.338(4) . ?
C9 C10 1.384(5) . ?
C10 F10 1.341(4) . ?
C10 C11 1.361(5) . ?
C11 F11 1.339(4) . ?
C11 C12 1.375(5) . ?
C12 F12 1.346(4) . ?
C13 C18 1.377(5) . ?
C13 C14 1.389(5) . ?
C13 N2 1.422(4) . ?
C14 F14 1.344(4) . ?
C14 C15 1.365(6) . ?
C15 F15 1.342(5) . ?
C15 C16 1.379(7) . ?
C16 F16 1.338(5) . ?
C16 C17 1.356(6) . ?
C17 F17 1.345(5) . ?
C17 C18 1.384(5) . ?
C18 F18 1.344(4) . ?
C19 N3 1.359(5) . ?
C19 C20 1.417(5) . ?
C19 C24 1.429(5) . ?
C20 C21 1.358(6) . ?
C20 H20 0.9500 . ?
C21 C22 1.400(6) . ?
C21 H21 0.9500 . ?
C22 C23 1.369(6) . ?
C22 H22 0.9500 . ?
C23 C24 1.415(5) . ?
C23 H23 0.9500 . ?
C24 N4 1.370(4) . ?
C25 C30 1.392(5) . ?
C25 C26 1.399(6) . ?
C25 N3 1.413(5) . ?
C26 F26 1.342(4) . ?
C26 C27 1.380(6) . ?
C27 F27 1.337(5) . ?
C27 C28 1.368(7) . ?
C28 F28 1.350(5) . ?
C28 C29 1.357(7) . ?
C29 F29 1.347(5) . ?
C29 C30 1.376(6) . ?
C30 F30 1.358(5) . ?
C31 C36 1.384(5) . ?
C31 C32 1.395(5) . ?
C31 N4 1.411(4) . ?
C32 F32 1.341(4) . ?
C32 C33 1.377(5) . ?
C33 F33 1.342(4) . ?
C33 C34 1.378(6) . ?
C34 F34 1.334(4) . ?
C34 C35 1.367(5) . ?
C35 F35 1.338(4) . ?
C35 C36 1.378(5) . ?
C36 F36 1.342(4) . ?
N1 Co1 1.913(3) . ?
N2 Co1 1.903(3) . ?
N3 Co1 1.905(3) . ?
N4 Co1 1.900(3) . ?
O700 C701 1.407(18) . ?
O700 C704 1.467(18) . ?
C701 C702 1.434(18) . ?
C701 H70I 0.9900 . ?
C701 H70J 0.9900 . ?
C702 C703 1.462(18) . ?
C702 H70K 0.9900 . ?
C702 H70L 0.9900 . ?
C703 C704 1.506(19) . ?
C703 H70M 0.9900 . ?
C703 H70N 0.9900 . ?
C704 H70A 0.9900 . ?
C704 H70B 0.9900 . ?
O800 C801 1.4497(11) . ?
O800 C804 1.4501(11) . ?
C801 C802 1.5394(11) . ?
C801 H80A 0.9900 . ?
C801 H80B 0.9900 . ?
C802 C803 1.5396(11) . ?
C802 H80C 0.9900 . ?
C802 H80D 0.9900 . ?
C803 C804 1.5399(11) . ?
C803 H80E 0.9900 . ?
C803 H80F 0.9900 . ?
C804 H80G 0.9900 . ?
C804 H80H 0.9900 . ?
O900 C901 1.363(15) . ?
O900 C904 1.471(16) . ?
C901 C902 1.338(15) . ?
C901 H90A 0.9900 . ?
C901 H90B 0.9900 . ?
C902 C903 1.456(16) . ?
C902 H90C 0.9900 . ?
C902 H90D 0.9900 . ?
C903 C904 1.540(18) . ?
C903 H90E 0.9900 . ?
C903 H90F 0.9900 . ?
C904 H90G 0.9900 . ?
C904 H90H 0.9900 . ?

loop_
_geom_torsion_atom_site_label_1
_geom_torsion_atom_site_label_2
_geom_torsion_atom_site_label_3
_geom_torsion_atom_site_label_4
_geom_torsion
_geom_torsion_site_symmetry_1
_geom_torsion_site_symmetry_2
_geom_torsion_site_symmetry_3
_geom_torsion_site_symmetry_4
_geom_torsion_publ_flag
N1 C1 C2 C3 177.6(4) . . . . ?
C6 C1 C2 C3 -4.8(6) . . . . ?
C1 C2 C3 C4 0.4(7) . . . . ?
C2 C3 C4 C5 2.4(8) . . . . ?
C3 C4 C5 C6 -0.6(8) . . . . ?
C4 C5 C6 N2 -179.5(4) . . . . ?
C4 C5 C6 C1 -4.0(7) . . . . ?
N1 C1 C6 N2 0.6(5) . . . . ?
C2 C1 C6 N2 -177.3(3) . . . . ?
N1 C1 C6 C5 -175.5(4) . . . . ?
C2 C1 C6 C5 6.6(6) . . . . ?
C12 C7 C8 F8 -177.8(3) . . . . ?
N1 C7 C8 F8 -5.0(5) . . . . ?
C12 C7 C8 C9 1.5(5) . . . . ?
N1 C7 C8 C9 174.3(3) . . . . ?
F8 C8 C9 F9 2.0(5) . . . . ?
C7 C8 C9 F9 -177.3(3) . . . . ?
F8 C8 C9 C10 -179.4(3) . . . . ?
C7 C8 C9 C10 1.3(5) . . . . ?
F9 C9 C10 F10 -4.0(5) . . . . ?
C8 C9 C10 F10 177.3(3) . . . . ?
F9 C9 C10 C11 176.6(3) . . . . ?
C8 C9 C10 C11 -2.1(5) . . . . ?
F10 C10 C11 F11 3.2(5) . . . . ?
C9 C10 C11 F11 -177.4(3) . . . . ?
F10 C10 C11 C12 -179.6(3) . . . . ?
C9 C10 C11 C12 -0.2(5) . . . . ?
F11 C11 C12 F12 2.7(5) . . . . ?
C10 C11 C12 F12 -174.5(3) . . . . ?
F11 C11 C12 C7 -179.5(3) . . . . ?
C10 C11 C12 C7 3.3(5) . . . . ?
C8 C7 C12 F12 174.0(3) . . . . ?
N1 C7 C12 F12 1.5(5) . . . . ?
C8 C7 C12 C11 -3.8(5) . . . . ?
N1 C7 C12 C11 -176.3(3) . . . . ?
C18 C13 C14 F14 175.6(3) . . . . ?
N2 C13 C14 F14 2.1(5) . . . . ?
C18 C13 C14 C15 -3.0(6) . . . . ?
N2 C13 C14 C15 -176.5(4) . . . . ?
F14 C14 C15 F15 2.0(6) . . . . ?
C13 C14 C15 F15 -179.4(4) . . . . ?
F14 C14 C15 C16 -176.5(4) . . . . ?
C13 C14 C15 C16 2.2(6) . . . . ?
F15 C15 C16 F16 0.5(7) . . . . ?
C14 C15 C16 F16 179.0(4) . . . . ?
F15 C15 C16 C17 -178.4(4) . . . . ?
C14 C15 C16 C17 0.1(7) . . . . ?
F16 C16 C17 F17 -1.6(6) . . . . ?
C15 C16 C17 F17 177.3(4) . . . . ?
F16 C16 C17 C18 179.8(4) . . . . ?
C15 C16 C17 C18 -1.3(7) . . . . ?
C14 C13 C18 F18 -177.2(3) . . . . ?
N2 C13 C18 F18 -3.5(5) . . . . ?
C14 C13 C18 C17 1.8(6) . . . . ?
N2 C13 C18 C17 175.5(3) . . . . ?
F17 C17 C18 F18 0.6(5) . . . . ?
C16 C17 C18 F18 179.3(4) . . . . ?
F17 C17 C18 C13 -178.3(4) . . . . ?
C16 C17 C18 C13 0.4(6) . . . . ?
N3 C19 C20 C21 180.0(4) . . . . ?
C24 C19 C20 C21 -1.9(6) . . . . ?
C19 C20 C21 C22 0.8(6) . . . . ?
C20 C21 C22 C23 0.4(7) . . . . ?
C21 C22 C23 C24 -0.3(6) . . . . ?
C22 C23 C24 N4 -176.3(4) . . . . ?
C22 C23 C24 C19 -0.9(6) . . . . ?
N3 C19 C24 N4 -3.7(5) . . . . ?
C20 C19 C24 N4 177.9(3) . . . . ?
N3 C19 C24 C23 -179.7(3) . . . . ?
C20 C19 C24 C23 2.0(5) . . . . ?
C30 C25 C26 F26 -177.6(3) . . . . ?
N3 C25 C26 F26 -7.0(5) . . . . ?
C30 C25 C26 C27 0.3(6) . . . . ?
N3 C25 C26 C27 170.9(4) . . . . ?
F26 C26 C27 F27 1.8(6) . . . . ?
C25 C26 C27 F27 -176.1(4) . . . . ?
F26 C26 C27 C28 178.5(4) . . . . ?
C25 C26 C27 C28 0.6(6) . . . . ?
F27 C27 C28 F28 -2.0(6) . . . . ?
C26 C27 C28 F28 -178.7(4) . . . . ?
F27 C27 C28 C29 175.8(4) . . . . ?
C26 C27 C28 C29 -0.8(7) . . . . ?
F28 C28 C29 F29 2.5(6) . . . . ?
C27 C28 C29 F29 -175.3(4) . . . . ?
F28 C28 C29 C30 178.0(4) . . . . ?
C27 C28 C29 C30 0.2(7) . . . . ?
F29 C29 C30 F30 0.5(5) . . . . ?
C28 C29 C30 F30 -175.0(4) . . . . ?
F29 C29 C30 C25 176.3(3) . . . . ?
C28 C29 C30 C25 0.8(6) . . . . ?
C26 C25 C30 F30 174.8(3) . . . . ?
N3 C25 C30 F30 5.1(5) . . . . ?
C26 C25 C30 C29 -1.0(5) . . . . ?
N3 C25 C30 C29 -170.8(4) . . . . ?
C36 C31 C32 F32 175.1(3) . . . . ?
N4 C31 C32 F32 3.5(5) . . . . ?
C36 C31 C32 C33 -2.6(5) . . . . ?
N4 C31 C32 C33 -174.2(3) . . . . ?
F32 C32 C33 F33 2.4(5) . . . . ?
C31 C32 C33 F33 -179.9(3) . . . . ?
F32 C32 C33 C34 -175.3(3) . . . . ?
C31 C32 C33 C34 2.4(5) . . . . ?
F33 C33 C34 F34 1.3(5) . . . . ?
C32 C33 C34 F34 178.9(3) . . . . ?
F33 C33 C34 C35 -178.4(3) . . . . ?
C32 C33 C34 C35 -0.7(6) . . . . ?
F34 C34 C35 F35 -3.3(5) . . . . ?
C33 C34 C35 F35 176.3(3) . . . . ?
F34 C34 C35 C36 179.7(3) . . . . ?
C33 C34 C35 C36 -0.7(5) . . . . ?
F35 C35 C36 F36 1.9(5) . . . . ?
C34 C35 C36 F36 178.9(3) . . . . ?
F35 C35 C36 C31 -176.6(3) . . . . ?
C34 C35 C36 C31 0.4(5) . . . . ?
C32 C31 C36 F36 -177.3(3) . . . . ?
N4 C31 C36 F36 -5.3(5) . . . . ?
C32 C31 C36 C35 1.2(5) . . . . ?
N4 C31 C36 C35 173.2(3) . . . . ?
C2 C1 N1 C7 -10.0(6) . . . . ?
C6 C1 N1 C7 172.4(3) . . . . ?
C2 C1 N1 Co1 178.6(3) . . . . ?
C6 C1 N1 Co1 1.0(4) . . . . ?
C8 C7 N1 C1 137.3(3) . . . . ?
C12 C7 N1 C1 -50.6(5) . . . . ?
C8 C7 N1 Co1 -52.3(4) . . . . ?
C12 C7 N1 Co1 119.9(3) . . . . ?
C5 C6 N2 C13 -12.3(6) . . . . ?
C1 C6 N2 C13 171.9(3) . . . . ?
C5 C6 N2 Co1 173.9(3) . . . . ?
C1 C6 N2 Co1 -1.8(4) . . . . ?
C18 C13 N2 C6 132.5(4) . . . . ?
C14 C13 N2 C6 -54.2(5) . . . . ?
C18 C13 N2 Co1 -54.5(5) . . . . ?
C14 C13 N2 Co1 118.8(3) . . . . ?
C20 C19 N3 C25 -8.5(6) . . . . ?
C24 C19 N3 C25 173.3(3) . . . . ?
C20 C19 N3 Co1 -177.2(3) . . . . ?
C24 C19 N3 Co1 4.6(4) . . . . ?
C30 C25 N3 C19 -53.2(5) . . . . ?
C26 C25 N3 C19 137.3(4) . . . . ?
C30 C25 N3 Co1 114.8(4) . . . . ?
C26 C25 N3 Co1 -54.7(4) . . . . ?
C23 C24 N4 C31 -11.0(6) . . . . ?
C19 C24 N4 C31 173.5(3) . . . . ?
C23 C24 N4 Co1 176.7(3) . . . . ?
C19 C24 N4 Co1 1.1(4) . . . . ?
C36 C31 N4 C24 134.8(4) . . . . ?
C32 C31 N4 C24 -53.9(5) . . . . ?
C36 C31 N4 Co1 -53.5(4) . . . . ?
C32 C31 N4 Co1 117.8(3) . . . . ?
C24 N4 Co1 N2 -108.2(3) . . . . ?
C31 N4 Co1 N2 79.7(3) . . . . ?
C24 N4 Co1 N3 1.1(3) . . . . ?
C31 N4 Co1 N3 -171.1(3) . . . . ?
C24 N4 Co1 N1 149.7(2) . . . . ?
C31 N4 Co1 N1 -22.4(3) . . . . ?
C6 N2 Co1 N4 -107.9(3) . . . . ?
C13 N2 Co1 N4 78.8(4) . . . . ?
C6 N2 Co1 N3 150.5(3) . . . . ?
C13 N2 Co1 N3 -22.8(3) . . . . ?
C6 N2 Co1 N1 1.9(3) . . . . ?
C13 N2 Co1 N1 -171.4(3) . . . . ?
C19 N3 Co1 N4 -3.2(3) . . . . ?
C25 N3 Co1 N4 -171.9(3) . . . . ?
C19 N3 Co1 N2 141.4(3) . . . . ?
C25 N3 Co1 N2 -27.3(3) . . . . ?
C19 N3 Co1 N1 -114.3(3) . . . . ?
C25 N3 Co1 N1 77.0(4) . . . . ?
C1 N1 Co1 N4 143.1(3) . . . . ?
C7 N1 Co1 N4 -27.9(3) . . . . ?
C1 N1 Co1 N2 -1.6(3) . . . . ?
C7 N1 Co1 N2 -172.6(3) . . . . ?
C1 N1 Co1 N3 -112.6(3) . . . . ?
C7 N1 Co1 N3 76.4(4) . . . . ?
C704 O700 C701 C702 -10(5) . . . . ?
O700 C701 C702 C703 -2(5) . . . . ?
C701 C702 C703 C704 13(5) . . . . ?
C701 O700 C704 C703 19(5) . . . . ?
C702 C703 C704 O700 -19(5) . . . . ?
C804 O800 C801 C802 48(3) . . . . ?
O800 C801 C802 C803 -34(3) . . . . ?
C801 C802 C803 C804 6(3) . . . . ?
C801 O800 C804 C803 -43(3) . . . . ?
C802 C803 C804 O800 23(3) . . . . ?
C904 O900 C901 C902 -12(3) . . . . ?
O900 C901 C902 C903 14(4) . . . . ?
C901 C902 C903 C904 -9(4) . . . . ?
C901 O900 C904 C903 5(4) . . . . ?
C902 C903 C904 O900 2(4) . . . . ?
